data_7023207
loop_
_publ_author_name
'Kalmutzki, Markus'
'Str\"obele, Markus'
'Meyer, H-J\"urgen'

_publ_section_title
;
 From cyanate to cyanurate: cyclotrimerization reactions towards the novel
 family of metal cyanurates.
;
_journal_issue 36
_journal_name_full 'Dalton transactions (Cambridge, England : 2003)'
_journal_page_first 12934
_journal_page_last 12939
_journal_paper_doi 10.1039/c3dt51002f
_journal_volume 42
_journal_year 2013
_chemical_formula_sum 'C6 F Li3 N6 O6 Sr2'
_chemical_formula_weight 467.18
_chemical_name_systematic
; 
 ? 
;
_space_group_IT_number 176
_symmetry_cell_setting hexagonal
_symmetry_space_group_name_Hall '-P 6c'
_symmetry_space_group_name_H-M 'P 63/m'
_atom_sites_solution_hydrogens none
_atom_sites_solution_primary direct
_atom_sites_solution_secondary difmap
_audit_creation_method SHELXL-97
_cell_angle_alpha 90.00
_cell_angle_beta 90.00
_cell_angle_gamma 120.00
_cell_formula_units_Z 2
_cell_length_a 6.8842(12)
_cell_length_b 6.8842(12)
_cell_length_c 12.066(3)
_cell_measurement_reflns_used 8000
_cell_measurement_temperature 293(2)
_cell_measurement_theta_max 25.00
_cell_measurement_theta_min 3.38
_cell_volume 495.22(17)
_computing_structure_refinement 'SHELXL-97 (Sheldrick, 1997)'
_computing_structure_solution 'SHELXS-97 (Sheldrick, 1990)'
_diffrn_ambient_temperature 293(2)
_diffrn_measured_fraction_theta_full 0.994
_diffrn_measured_fraction_theta_max 0.994
_diffrn_radiation_monochromator graphite
_diffrn_radiation_source 'fine-focus sealed tube'
_diffrn_radiation_type MoK\a
_diffrn_radiation_wavelength 0.71073
_diffrn_reflns_av_R_equivalents 0.0391
_diffrn_reflns_av_sigmaI/netI 0.0135
_diffrn_reflns_limit_h_max 8
_diffrn_reflns_limit_h_min -8
_diffrn_reflns_limit_k_max 8
_diffrn_reflns_limit_k_min -8
_diffrn_reflns_limit_l_max 14
_diffrn_reflns_limit_l_min -14
_diffrn_reflns_number 4415
_diffrn_reflns_theta_full 25.00
_diffrn_reflns_theta_max 25.00
_diffrn_reflns_theta_min 3.38
_exptl_absorpt_coefficient_mu 10.839
_exptl_absorpt_correction_T_max 0.3148
_exptl_absorpt_correction_T_min 0.0673
_exptl_absorpt_correction_type numerical
_exptl_absorpt_process_details 'STOE X-Red/X-Shape'
_exptl_crystal_colour white
_exptl_crystal_density_diffrn 3.133
_exptl_crystal_density_method 'not measured'
_exptl_crystal_description stick
_exptl_crystal_F_000 440
_exptl_crystal_size_max 0.07
_exptl_crystal_size_mid 0.03
_exptl_crystal_size_min 0.03
_refine_diff_density_max 0.540
_refine_diff_density_min -0.378
_refine_diff_density_rms 0.105
_refine_ls_extinction_method none
_refine_ls_goodness_of_fit_ref 1.127
_refine_ls_hydrogen_treatment none
_refine_ls_matrix_type full
_refine_ls_number_parameters 39
_refine_ls_number_reflns 309
_refine_ls_number_restraints 0
_refine_ls_restrained_S_all 1.127
_refine_ls_R_factor_all 0.0280
_refine_ls_R_factor_gt 0.0222
_refine_ls_shift/su_max 0.000
_refine_ls_shift/su_mean 0.000
_refine_ls_structure_factor_coef Fsqd
_refine_ls_weighting_details 'calc w=1/[\s^2^(Fo^2^)+(0.0376P)^2^+0.0000P] where P=(Fo^2^+2Fc^2^)/3'
_refine_ls_weighting_scheme calc
_refine_ls_wR_factor_gt 0.0495
_refine_ls_wR_factor_ref 0.0519
_reflns_number_gt 277
_reflns_number_total 309
_reflns_threshold_expression >2sigma(I)
_cod_data_source_file c3dt51002f.cif
_cod_data_source_block c:\abs\mk123_2m
_cod_original_cell_volume 495.2(2)
_cod_original_sg_symbol_H-M P63/m
_cod_database_code 7023207

loop_
_symmetry_equiv_pos_as_xyz
'x, y, z'
'-x, -y, z+1/2'
'-y, x-y, z'
'y, -x+y, z+1/2'
'-x+y, -x, z'
'x-y, x, z+1/2'
'-x, -y, -z'
'x, y, -z-1/2'
'y, -x+y, -z'
'-y, x-y, -z-1/2'
'x-y, x, -z'
'-x+y, -x, -z-1/2'

loop_
_atom_site_label
_atom_site_type_symbol
_atom_site_fract_x
_atom_site_fract_y
_atom_site_fract_z
_atom_site_U_iso_or_equiv
_atom_site_adp_type
_atom_site_occupancy
_atom_site_symmetry_multiplicity
_atom_site_calc_flag
_atom_site_refinement_flags
Sr1 Sr 0.3333 0.6667 0.03344(3) 0.0142(2) Uani 1 3 d S
F1 F 0.3333 0.6667 0.2500 0.0143(8) Uani 1 6 d S
O1 O 0.3458(4) 0.9415(4) -0.11861(15) 0.0166(5) Uani 1 1 d .
N1 N 0.0317(4) 0.2138(4) 0.12302(19) 0.0141(6) Uani 1 1 d .
C1 C -0.0314(5) 0.7937(5) 0.1219(2) 0.0129(7) Uani 1 1 d .
Li1 Li 0.0180(13) 0.4544(12) 0.2500 0.0203(16) Uani 1 2 d S

loop_
_atom_site_aniso_label
_atom_site_aniso_U_11
_atom_site_aniso_U_22
_atom_site_aniso_U_33
_atom_site_aniso_U_23
_atom_site_aniso_U_13
_atom_site_aniso_U_12
Sr1 0.0146(2) 0.0146(2) 0.0133(3) 0.000 0.000 0.00728(12)
F1 0.0134(12) 0.0134(12) 0.0160(18) 0.000 0.000 0.0067(6)
O1 0.0144(12) 0.0181(11) 0.0198(10) 0.0032(8) 0.0025(8) 0.0101(10)
N1 0.0156(14) 0.0122(13) 0.0155(12) -0.0003(10) 0.0005(10) 0.0078(11)
C1 0.0153(17) 0.0151(15) 0.0089(13) 0.0027(11) 0.0007(11) 0.0081(13)
Li1 0.018(4) 0.017(4) 0.026(3) 0.000 0.000 0.008(3)

loop_
_atom_type_symbol
_atom_type_description
_atom_type_scat_dispersion_real
_atom_type_scat_dispersion_imag
_atom_type_scat_source
Sr Sr -1.5307 3.2498 'International Tables Vol C Tables 4.2.6.8 and 6.1.1.4'
C C 0.0033 0.0016 'International Tables Vol C Tables 4.2.6.8 and 6.1.1.4'
N N 0.0061 0.0033 'International Tables Vol C Tables 4.2.6.8 and 6.1.1.4'
F F 0.0171 0.0103 'International Tables Vol C Tables 4.2.6.8 and 6.1.1.4'
Li Li -0.0003 0.0001 'International Tables Vol C Tables 4.2.6.8 and 6.1.1.4'
O O 0.0106 0.0060 'International Tables Vol C Tables 4.2.6.8 and 6.1.1.4'

loop_
_geom_angle_atom_site_label_1
_geom_angle_atom_site_label_2
_geom_angle_atom_site_label_3
_geom_angle
_geom_angle_site_symmetry_1
_geom_angle_site_symmetry_3
O1 Sr1 O1 75.90(7) 3_665 .
O1 Sr1 O1 75.90(7) 3_665 5_565
O1 Sr1 O1 75.90(7) . 5_565
O1 Sr1 F1 134.76(5) 3_665 .
O1 Sr1 F1 134.76(5) . .
O1 Sr1 F1 134.76(5) 5_565 .
O1 Sr1 O1 155.57(6) 3_665 7_675
O1 Sr1 O1 80.13(6) . 7_675
O1 Sr1 O1 93.83(9) 5_565 7_675
F1 Sr1 O1 67.57(4) . 7_675
O1 Sr1 O1 80.13(6) 3_665 9_455
O1 Sr1 O1 93.83(9) . 9_455
O1 Sr1 O1 155.57(6) 5_565 9_455
F1 Sr1 O1 67.57(4) . 9_455
O1 Sr1 O1 106.36(5) 7_675 9_455
O1 Sr1 O1 93.83(9) 3_665 11_655
O1 Sr1 O1 155.57(6) . 11_655
O1 Sr1 O1 80.13(6) 5_565 11_655
F1 Sr1 O1 67.57(4) . 11_655
O1 Sr1 O1 106.36(5) 7_675 11_655
O1 Sr1 O1 106.36(5) 9_455 11_655
O1 Sr1 N1 110.85(7) 3_665 5_565
O1 Sr1 N1 69.06(6) . 5_565
O1 Sr1 N1 140.76(7) 5_565 5_565
F1 Sr1 N1 68.54(5) . 5_565
O1 Sr1 N1 63.71(7) 7_675 5_565
O1 Sr1 N1 46.75(7) 9_455 5_565
O1 Sr1 N1 135.17(7) 11_655 5_565
O1 Sr1 N1 69.06(6) 3_665 .
O1 Sr1 N1 140.76(7) . .
O1 Sr1 N1 110.85(7) 5_565 .
F1 Sr1 N1 68.54(5) . .
O1 Sr1 N1 135.17(7) 7_675 .
O1 Sr1 N1 63.71(7) 9_455 .
O1 Sr1 N1 46.75(7) 11_655 .
N1 Sr1 N1 107.41(5) 5_565 .
O1 Sr1 N1 140.76(7) 3_665 3_665
O1 Sr1 N1 110.85(7) . 3_665
O1 Sr1 N1 69.06(6) 5_565 3_665
F1 Sr1 N1 68.54(5) . 3_665
O1 Sr1 N1 46.75(7) 7_675 3_665
O1 Sr1 N1 135.17(7) 9_455 3_665
O1 Sr1 N1 63.71(7) 11_655 3_665
N1 Sr1 N1 107.41(5) 5_565 3_665
N1 Sr1 N1 107.41(5) . 3_665
O1 Sr1 C1 91.55(7) 3_665 .
O1 Sr1 C1 77.50(7) . .
O1 Sr1 C1 152.64(6) 5_565 .
F1 Sr1 C1 70.68(5) . .
O1 Sr1 C1 87.82(7) 7_675 .
O1 Sr1 C1 22.80(7) 9_455 .
O1 Sr1 C1 125.54(6) 11_655 .
N1 Sr1 C1 24.85(7) 5_565 .
N1 Sr1 C1 86.19(7) . .
N1 Sr1 C1 127.65(7) 3_665 .
O1 Sr1 C1 152.64(6) 3_665 5_565
O1 Sr1 C1 91.55(7) . 5_565
O1 Sr1 C1 77.50(7) 5_565 5_565
F1 Sr1 C1 70.68(5) . 5_565
O1 Sr1 C1 22.80(7) 7_675 5_565
O1 Sr1 C1 125.54(6) 9_455 5_565
O1 Sr1 C1 87.82(7) 11_655 5_565
N1 Sr1 C1 86.19(7) 5_565 5_565
N1 Sr1 C1 127.65(7) . 5_565
N1 Sr1 C1 24.85(7) 3_665 5_565
C1 Sr1 C1 109.63(5) . 5_565
Li1 F1 Li1 120.000(1) 5_565 .
Li1 F1 Li1 120.000(3) 5_565 3_665
Li1 F1 Li1 120.000(2) . 3_665
Li1 F1 Sr1 90.000 5_565 .
Li1 F1 Sr1 90.000 . .
Li1 F1 Sr1 90.0 3_665 .
Li1 F1 Sr1 90.0 3_665 8_556
Sr1 F1 Sr1 180.0 . 8_556
C1 O1 Li1 122.9(2) 11_665 11_665
C1 O1 Sr1 115.35(18) 11_665 .
Li1 O1 Sr1 118.9(2) 11_665 .
C1 O1 Sr1 102.64(19) 11_665 7_675
Li1 O1 Sr1 84.8(2) 11_665 7_675
Sr1 O1 Sr1 99.87(6) . 7_675
C1 N1 C1 116.3(3) 5_455 3_665
C1 N1 Li1 106.0(3) 5_455 .
C1 N1 Li1 120.7(3) 3_665 .
C1 N1 Sr1 146.9(2) 5_455 .
C1 N1 Sr1 88.86(18) 3_665 .
Li1 N1 Sr1 75.12(17) . .
O1 C1 N1 118.9(3) 9_455 3_565
O1 C1 N1 117.4(3) 9_455 5_565
N1 C1 N1 123.7(3) 3_565 5_565
O1 C1 Sr1 54.56(16) 9_455 .
N1 C1 Sr1 159.6(2) 3_565 .
N1 C1 Sr1 66.29(16) 5_565 .
O1 C1 Sr1 44.49(14) 9_455 7_565
N1 C1 Sr1 86.97(18) 3_565 7_565
N1 C1 Sr1 136.6(2) 5_565 7_565
Sr1 C1 Sr1 75.99(6) . 7_565
F1 Li1 O1 95.7(3) . 4_455
F1 Li1 O1 95.7(3) . 9_455
O1 Li1 O1 100.5(3) 4_455 9_455
F1 Li1 N1 96.4(3) . .
O1 Li1 N1 165.3(4) 4_455 .
O1 Li1 N1 86.53(10) 9_455 .
F1 Li1 N1 96.4(3) . 8_556
O1 Li1 N1 86.53(10) 4_455 8_556
O1 Li1 N1 165.3(4) 9_455 8_556
N1 Li1 N1 83.9(3) . 8_556
F1 Li1 Sr1 53.73(11) . 8_556
O1 Li1 Sr1 55.86(12) 4_455 8_556
O1 Li1 Sr1 132.8(3) 9_455 8_556
N1 Li1 Sr1 127.2(3) . 8_556
N1 Li1 Sr1 61.75(11) 8_556 8_556
F1 Li1 Sr1 53.73(11) . .
O1 Li1 Sr1 132.8(3) 4_455 .
O1 Li1 Sr1 55.86(12) 9_455 .
N1 Li1 Sr1 61.75(11) . .
N1 Li1 Sr1 127.2(3) 8_556 .
Sr1 Li1 Sr1 107.5(2) 8_556 .
F1 Li1 Li1 30.0 . 5_565
O1 Li1 Li1 76.7(3) 4_455 5_565
O1 Li1 Li1 76.7(3) 9_455 5_565
N1 Li1 Li1 117.6(2) . 5_565
N1 Li1 Li1 117.6(2) 8_556 5_565
Sr1 Li1 Li1 59.18(9) 8_556 5_565
Sr1 Li1 Li1 59.18(9) . 5_565
F1 Li1 Li1 30.0 . 3_665
O1 Li1 Li1 113.7(2) 4_455 3_665
O1 Li1 Li1 113.7(2) 9_455 3_665
N1 Li1 Li1 74.2(3) . 3_665
N1 Li1 Li1 74.2(3) 8_556 3_665
Sr1 Li1 Li1 59.18(9) 8_556 3_665
Sr1 Li1 Li1 59.18(9) . 3_665
Li1 Li1 Li1 60.000(1) 5_565 3_665
F1 Li1 Sr1 119.45(11) . 7_565
O1 Li1 Sr1 118.8(3) 4_455 7_565
O1 Li1 Sr1 34.51(12) 9_455 7_565
N1 Li1 Sr1 61.34(10) . 7_565
N1 Li1 Sr1 130.9(3) 8_556 7_565
Sr1 Li1 Sr1 167.3(2) 8_556 7_565
Sr1 Li1 Sr1 66.81(3) . 7_565
Li1 Li1 Sr1 109.21(17) 5_565 7_565
Li1 Li1 Sr1 121.50(10) 3_665 7_565
F1 Li1 Sr1 119.45(11) . 2_565
O1 Li1 Sr1 34.51(12) 4_455 2_565
O1 Li1 Sr1 118.8(3) 9_455 2_565
N1 Li1 Sr1 130.9(3) . 2_565
N1 Li1 Sr1 61.34(10) 8_556 2_565
Sr1 Li1 Sr1 66.81(3) 8_556 2_565
Sr1 Li1 Sr1 167.3(2) . 2_565
Li1 Li1 Sr1 109.21(17) 5_565 2_565
Li1 Li1 Sr1 121.50(10) 3_665 2_565
Sr1 Li1 Sr1 116.22(19) 7_565 2_565

loop_
_geom_bond_atom_site_label_1
_geom_bond_atom_site_label_2
_geom_bond_distance
_geom_bond_site_symmetry_2
Sr1 O1 2.606(2) 3_665
Sr1 O1 2.606(2) .
Sr1 O1 2.606(2) 5_565
Sr1 F1 2.6131(7) .
Sr1 O1 2.693(2) 7_675
Sr1 O1 2.693(2) 9_455
Sr1 O1 2.693(2) 11_655
Sr1 N1 2.954(3) 5_565
Sr1 N1 2.954(3) .
Sr1 N1 2.954(3) 3_665
Sr1 C1 3.226(3) .
Sr1 C1 3.226(3) 5_565
F1 Li1 1.917(8) 5_565
F1 Li1 1.917(8) .
F1 Li1 1.917(8) 3_665
F1 Sr1 2.6131(7) 8_556
O1 C1 1.281(4) 11_665
O1 Li1 2.061(5) 11_665
O1 Sr1 2.693(2) 7_675
N1 C1 1.347(4) 5_455
N1 C1 1.356(4) 3_665
N1 Li1 2.293(6) .
C1 O1 1.281(4) 9_455
C1 N1 1.347(4) 3_565
C1 N1 1.356(4) 5_565
C1 Sr1 3.360(3) 7_565
Li1 O1 2.061(5) 4_455
Li1 O1 2.061(5) 9_455
Li1 N1 2.293(6) 8_556
Li1 Sr1 3.241(5) 8_556
Li1 Li1 3.321(13) 5_565
Li1 Li1 3.321(13) 3_665

loop_
_geom_torsion_atom_site_label_1
_geom_torsion_atom_site_label_2
_geom_torsion_atom_site_label_3
_geom_torsion_atom_site_label_4
_geom_torsion
_geom_torsion_site_symmetry_1
_geom_torsion_site_symmetry_4
O1 Sr1 F1 Li1 -136.4(2) 3_665 5_565
O1 Sr1 F1 Li1 -16.4(2) . 5_565
O1 Sr1 F1 Li1 103.6(2) 5_565 5_565
O1 Sr1 F1 Li1 31.5(2) 7_675 5_565
O1 Sr1 F1 Li1 -88.5(2) 9_455 5_565
O1 Sr1 F1 Li1 151.5(2) 11_655 5_565
N1 Sr1 F1 Li1 -37.8(2) 5_565 5_565
N1 Sr1 F1 Li1 -157.8(2) . 5_565
N1 Sr1 F1 Li1 82.2(2) 3_665 5_565
C1 Sr1 F1 Li1 -64.3(2) . 5_565
C1 Sr1 F1 Li1 55.7(2) 5_565 5_565
O1 Sr1 F1 Li1 -16.4(2) 3_665 .
O1 Sr1 F1 Li1 103.6(2) . .
O1 Sr1 F1 Li1 -136.4(2) 5_565 .
O1 Sr1 F1 Li1 151.5(2) 7_675 .
O1 Sr1 F1 Li1 31.5(2) 9_455 .
O1 Sr1 F1 Li1 -88.5(2) 11_655 .
N1 Sr1 F1 Li1 82.2(2) 5_565 .
N1 Sr1 F1 Li1 -37.8(2) . .
N1 Sr1 F1 Li1 -157.8(2) 3_665 .
C1 Sr1 F1 Li1 55.7(2) . .
C1 Sr1 F1 Li1 175.7(2) 5_565 .
O1 Sr1 F1 Li1 103.6(2) 3_665 3_665
O1 Sr1 F1 Li1 -136.4(2) . 3_665
O1 Sr1 F1 Li1 -16.4(2) 5_565 3_665
O1 Sr1 F1 Li1 -88.5(2) 7_675 3_665
O1 Sr1 F1 Li1 151.5(2) 9_455 3_665
O1 Sr1 F1 Li1 31.5(2) 11_655 3_665
N1 Sr1 F1 Li1 -157.8(2) 5_565 3_665
N1 Sr1 F1 Li1 82.2(2) . 3_665
N1 Sr1 F1 Li1 -37.8(2) 3_665 3_665
C1 Sr1 F1 Li1 175.7(2) . 3_665
C1 Sr1 F1 Li1 -64.3(2) 5_565 3_665
O1 Sr1 F1 Sr1 92(100) 3_665 8_556
O1 Sr1 F1 Sr1 -148(100) . 8_556
O1 Sr1 F1 Sr1 -28(100) 5_565 8_556
O1 Sr1 F1 Sr1 -100(100) 7_675 8_556
O1 Sr1 F1 Sr1 140(100) 9_455 8_556
O1 Sr1 F1 Sr1 20(100) 11_655 8_556
N1 Sr1 F1 Sr1 -169(100) 5_565 8_556
N1 Sr1 F1 Sr1 71(100) . 8_556
N1 Sr1 F1 Sr1 -49(100) 3_665 8_556
C1 Sr1 F1 Sr1 164(100) . 8_556
C1 Sr1 F1 Sr1 -76(100) 5_565 8_556
O1 Sr1 O1 C1 75.6(2) 3_665 11_665
O1 Sr1 O1 C1 154.3(2) 5_565 11_665
F1 Sr1 O1 C1 -65.0(2) . 11_665
O1 Sr1 O1 C1 -109.2(2) 7_675 11_665
O1 Sr1 O1 C1 -3.2(2) 9_455 11_665
O1 Sr1 O1 C1 142.9(2) 11_655 11_665
N1 Sr1 O1 C1 -43.7(2) 5_565 11_665
N1 Sr1 O1 C1 48.5(2) . 11_665
N1 Sr1 O1 C1 -145.0(2) 3_665 11_665
C1 Sr1 O1 C1 -19.22(18) . 11_665
C1 Sr1 O1 C1 -128.99(18) 5_565 11_665
O1 Sr1 O1 Li1 -85.7(2) 3_665 11_665
O1 Sr1 O1 Li1 -7.0(2) 5_565 11_665
F1 Sr1 O1 Li1 133.6(2) . 11_665
O1 Sr1 O1 Li1 89.5(2) 7_675 11_665
O1 Sr1 O1 Li1 -164.5(2) 9_455 11_665
O1 Sr1 O1 Li1 -18.4(3) 11_655 11_665
N1 Sr1 O1 Li1 155.0(2) 5_565 11_665
N1 Sr1 O1 Li1 -112.8(2) . 11_665
N1 Sr1 O1 Li1 53.6(2) 3_665 11_665
C1 Sr1 O1 Li1 179.5(2) . 11_665
C1 Sr1 O1 Li1 69.7(2) 5_565 11_665
O1 Sr1 O1 Sr1 -175.23(9) 3_665 7_675
O1 Sr1 O1 Sr1 -96.52(10) 5_565 7_675
F1 Sr1 O1 Sr1 44.12(9) . 7_675
O1 Sr1 O1 Sr1 0.0 7_675 7_675
O1 Sr1 O1 Sr1 105.95(5) 9_455 7_675
O1 Sr1 O1 Sr1 -107.96(13) 11_655 7_675
N1 Sr1 O1 Sr1 65.50(7) 5_565 7_675
N1 Sr1 O1 Sr1 157.66(8) . 7_675
N1 Sr1 O1 Sr1 -35.86(9) 3_665 7_675
C1 Sr1 O1 Sr1 89.94(8) . 7_675
C1 Sr1 O1 Sr1 -19.82(7) 5_565 7_675
O1 Sr1 N1 C1 -35.3(3) 3_665 5_455
O1 Sr1 N1 C1 -7.1(4) . 5_455
O1 Sr1 N1 C1 -100.2(4) 5_565 5_455
F1 Sr1 N1 C1 128.6(4) . 5_455
O1 Sr1 N1 C1 140.9(3) 7_675 5_455
O1 Sr1 N1 C1 53.8(4) 9_455 5_455
O1 Sr1 N1 C1 -152.6(4) 11_655 5_455
N1 Sr1 N1 C1 70.9(4) 5_565 5_455
N1 Sr1 N1 C1 -173.8(3) 3_665 5_455
C1 Sr1 N1 C1 57.8(3) . 5_455
C1 Sr1 N1 C1 169.8(4) 5_565 5_455
O1 Sr1 N1 C1 105.96(18) 3_665 3_665
O1 Sr1 N1 C1 134.20(16) . 3_665
O1 Sr1 N1 C1 41.10(19) 5_565 3_665
F1 Sr1 N1 C1 -90.19(17) . 3_665
O1 Sr1 N1 C1 -77.88(19) 7_675 3_665
O1 Sr1 N1 C1 -164.94(19) 9_455 3_665
O1 Sr1 N1 C1 -11.32(15) 11_655 3_665
N1 Sr1 N1 C1 -147.82(13) 5_565 3_665
N1 Sr1 N1 C1 -32.6(2) 3_665 3_665
C1 Sr1 N1 C1 -160.9(2) . 3_665
C1 Sr1 N1 C1 -48.97(16) 5_565 3_665
O1 Sr1 N1 Li1 -131.80(19) 3_665 .
O1 Sr1 N1 Li1 -103.6(2) . .
O1 Sr1 N1 Li1 163.34(18) 5_565 .
F1 Sr1 N1 Li1 32.06(17) . .
O1 Sr1 N1 Li1 44.4(2) 7_675 .
O1 Sr1 N1 Li1 -42.69(18) 9_455 .
O1 Sr1 N1 Li1 110.93(19) 11_655 .
N1 Sr1 N1 Li1 -25.58(19) 5_565 .
N1 Sr1 N1 Li1 89.69(17) 3_665 .
C1 Sr1 N1 Li1 -38.67(18) . .
C1 Sr1 N1 Li1 73.27(19) 5_565 .
O1 Sr1 C1 O1 59.57(17) 3_665 9_455
O1 Sr1 C1 O1 134.76(17) . 9_455
O1 Sr1 C1 O1 121.01(16) 5_565 9_455
F1 Sr1 C1 O1 -77.90(15) . 9_455
O1 Sr1 C1 O1 -144.87(19) 7_675 9_455
O1 Sr1 C1 O1 -36.26(17) 11_655 9_455
N1 Sr1 C1 O1 -158.4(3) 5_565 9_455
N1 Sr1 C1 O1 -9.32(15) . 9_455
N1 Sr1 C1 O1 -118.42(17) 3_665 9_455
C1 Sr1 C1 O1 -138.09(12) 5_565 9_455
O1 Sr1 C1 N1 -18.2(6) 3_665 3_565
O1 Sr1 C1 N1 57.0(6) . 3_565
O1 Sr1 C1 N1 43.3(7) 5_565 3_565
F1 Sr1 C1 N1 -155.6(6) . 3_565
O1 Sr1 C1 N1 137.4(6) 7_675 3_565
O1 Sr1 C1 N1 -77.7(6) 9_455 3_565
O1 Sr1 C1 N1 -114.0(6) 11_655 3_565
N1 Sr1 C1 N1 123.9(7) 5_565 3_565
N1 Sr1 C1 N1 -87.1(6) . 3_565
N1 Sr1 C1 N1 163.8(6) 3_665 3_565
C1 Sr1 C1 N1 144.2(6) 5_565 3_565
O1 Sr1 C1 N1 -142.08(18) 3_665 5_565
O1 Sr1 C1 N1 -66.89(17) . 5_565
O1 Sr1 C1 N1 -80.6(2) 5_565 5_565
F1 Sr1 C1 N1 80.45(17) . 5_565
O1 Sr1 C1 N1 13.48(17) 7_675 5_565
O1 Sr1 C1 N1 158.4(3) 9_455 5_565
O1 Sr1 C1 N1 122.09(16) 11_655 5_565
N1 Sr1 C1 N1 149.0(2) . 5_565
N1 Sr1 C1 N1 39.93(17) 3_665 5_565
C1 Sr1 C1 N1 20.3(2) 5_565 5_565
O1 Sr1 C1 Sr1 16.02(6) 3_665 7_565
O1 Sr1 C1 Sr1 91.21(6) . 7_565
O1 Sr1 C1 Sr1 77.47(16) 5_565 7_565
F1 Sr1 C1 Sr1 -121.44(5) . 7_565
O1 Sr1 C1 Sr1 171.59(6) 7_675 7_565
O1 Sr1 C1 Sr1 -43.54(14) 9_455 7_565
O1 Sr1 C1 Sr1 -79.80(7) 11_655 7_565
N1 Sr1 C1 Sr1 158.11(19) 5_565 7_565
N1 Sr1 C1 Sr1 -52.87(5) . 7_565
N1 Sr1 C1 Sr1 -161.97(6) 3_665 7_565
C1 Sr1 C1 Sr1 178.36(5) 5_565 7_565
Li1 F1 Li1 O1 -50.62(18) 5_565 4_455
Li1 F1 Li1 O1 129.38(18) 3_665 4_455
Sr1 F1 Li1 O1 -140.62(18) . 4_455
Sr1 F1 Li1 O1 39.38(18) 8_556 4_455
Li1 F1 Li1 O1 50.62(18) 5_565 9_455
Li1 F1 Li1 O1 -129.38(18) 3_665 9_455
Sr1 F1 Li1 O1 -39.38(18) . 9_455
Sr1 F1 Li1 O1 140.62(18) 8_556 9_455
Li1 F1 Li1 N1 137.74(15) 5_565 .
Li1 F1 Li1 N1 -42.26(15) 3_665 .
Sr1 F1 Li1 N1 47.74(15) . .
Sr1 F1 Li1 N1 -132.26(15) 8_556 .
Li1 F1 Li1 N1 -137.74(15) 5_565 8_556
Li1 F1 Li1 N1 42.26(15) 3_665 8_556
Sr1 F1 Li1 N1 132.26(15) . 8_556
Sr1 F1 Li1 N1 -47.74(15) 8_556 8_556
Li1 F1 Li1 Sr1 -90.0 5_565 8_556
Li1 F1 Li1 Sr1 90.0 3_665 8_556
Sr1 F1 Li1 Sr1 180.0 . 8_556
Li1 F1 Li1 Sr1 90.0 5_565 .
Li1 F1 Li1 Sr1 -90.0 3_665 .
Sr1 F1 Li1 Sr1 180.0 8_556 .
Li1 F1 Li1 Li1 180.0 3_665 5_565
Sr1 F1 Li1 Li1 -90.0 . 5_565
Sr1 F1 Li1 Li1 90.0 8_556 5_565
Li1 F1 Li1 Li1 180.0 5_565 3_665
Sr1 F1 Li1 Li1 90.0 . 3_665
Sr1 F1 Li1 Li1 -90.0 8_556 3_665
Li1 F1 Li1 Sr1 77.2(2) 5_565 7_565
Li1 F1 Li1 Sr1 -102.8(2) 3_665 7_565
Sr1 F1 Li1 Sr1 -12.8(2) . 7_565
Sr1 F1 Li1 Sr1 167.2(2) 8_556 7_565
Li1 F1 Li1 Sr1 -77.2(2) 5_565 2_565
Li1 F1 Li1 Sr1 102.8(2) 3_665 2_565
Sr1 F1 Li1 Sr1 -167.2(2) . 2_565
Sr1 F1 Li1 Sr1 12.8(2) 8_556 2_565
C1 N1 Li1 F1 171.7(2) 5_455 .
C1 N1 Li1 F1 36.9(3) 3_665 .
Sr1 N1 Li1 F1 -42.64(14) . .
C1 N1 Li1 O1 26.6(14) 5_455 4_455
C1 N1 Li1 O1 -108.3(13) 3_665 4_455
Sr1 N1 Li1 O1 172.2(13) . 4_455
C1 N1 Li1 O1 -92.9(3) 5_455 9_455
C1 N1 Li1 O1 132.3(3) 3_665 9_455
Sr1 N1 Li1 O1 52.72(19) . 9_455
C1 N1 Li1 N1 76.0(3) 5_455 8_556
C1 N1 Li1 N1 -58.9(4) 3_665 8_556
Sr1 N1 Li1 N1 -138.4(2) . 8_556
C1 N1 Li1 Sr1 123.2(3) 5_455 8_556
C1 N1 Li1 Sr1 -11.6(4) 3_665 8_556
Sr1 N1 Li1 Sr1 -91.2(3) . 8_556
C1 N1 Li1 Sr1 -145.6(2) 5_455 .
C1 N1 Li1 Sr1 79.5(3) 3_665 .
C1 N1 Li1 Li1 -166.0(3) 5_455 5_565
C1 N1 Li1 Li1 59.2(4) 3_665 5_565
Sr1 N1 Li1 Li1 -20.3(2) . 5_565
C1 N1 Li1 Li1 151.3(2) 5_455 3_665
C1 N1 Li1 Li1 16.4(3) 3_665 3_665
Sr1 N1 Li1 Li1 -63.09(10) . 3_665
C1 N1 Li1 Sr1 -68.09(19) 5_455 7_565
C1 N1 Li1 Sr1 157.1(3) 3_665 7_565
Sr1 N1 Li1 Sr1 77.54(5) . 7_565
C1 N1 Li1 Sr1 33.0(4) 5_455 2_565
C1 N1 Li1 Sr1 -101.8(4) 3_665 2_565
Sr1 N1 Li1 Sr1 178.6(3) . 2_565
O1 Sr1 Li1 F1 168.28(15) 3_665 .
O1 Sr1 Li1 F1 -112.20(17) . .
O1 Sr1 Li1 F1 90.2(3) 5_565 .
O1 Sr1 Li1 F1 -26.58(19) 7_675 .
O1 Sr1 Li1 F1 -130.3(3) 9_455 .
O1 Sr1 Li1 F1 77.44(17) 11_655 .
N1 Sr1 Li1 F1 -82.94(17) 5_565 .
N1 Sr1 Li1 F1 123.4(3) . .
N1 Sr1 Li1 F1 21.1(2) 3_665 .
C1 Sr1 Li1 F1 -106.6(2) . .
C1 Sr1 Li1 F1 -4.2(2) 5_565 .
O1 Sr1 Li1 O1 -132.4(4) 3_665 4_455
O1 Sr1 Li1 O1 -52.9(4) . 4_455
O1 Sr1 Li1 O1 149.5(3) 5_565 4_455
F1 Sr1 Li1 O1 59.3(3) . 4_455
O1 Sr1 Li1 O1 32.7(4) 7_675 4_455
O1 Sr1 Li1 O1 -71.0(4) 9_455 4_455
O1 Sr1 Li1 O1 136.7(4) 11_655 4_455
N1 Sr1 Li1 O1 -23.6(3) 5_565 4_455
N1 Sr1 Li1 O1 -177.3(5) . 4_455
N1 Sr1 Li1 O1 80.4(4) 3_665 4_455
C1 Sr1 Li1 O1 -47.3(3) . 4_455
C1 Sr1 Li1 O1 55.1(4) 5_565 4_455
O1 Sr1 Li1 O1 -61.44(18) 3_665 9_455
O1 Sr1 Li1 O1 18.1(3) . 9_455
O1 Sr1 Li1 O1 -139.5(2) 5_565 9_455
F1 Sr1 Li1 O1 130.3(3) . 9_455
O1 Sr1 Li1 O1 103.70(14) 7_675 9_455
O1 Sr1 Li1 O1 -152.28(18) 11_655 9_455
N1 Sr1 Li1 O1 47.34(14) 5_565 9_455
N1 Sr1 Li1 O1 -106.3(2) . 9_455
N1 Sr1 Li1 O1 151.35(15) 3_665 9_455
C1 Sr1 Li1 O1 23.65(13) . 9_455
C1 Sr1 Li1 O1 126.06(15) 5_565 9_455
O1 Sr1 Li1 N1 44.90(16) 3_665 .
O1 Sr1 Li1 N1 124.42(15) . .
O1 Sr1 Li1 N1 -33.2(3) 5_565 .
F1 Sr1 Li1 N1 -123.4(3) . .
O1 Sr1 Li1 N1 -149.96(14) 7_675 .
O1 Sr1 Li1 N1 106.3(2) 9_455 .
O1 Sr1 Li1 N1 -45.94(13) 11_655 .
N1 Sr1 Li1 N1 153.68(18) 5_565 .
N1 Sr1 Li1 N1 -102.31(12) 3_665 .
C1 Sr1 Li1 N1 130.0(2) . .
C1 Sr1 Li1 N1 -127.60(14) 5_565 .
O1 Sr1 Li1 N1 100.9(3) 3_665 8_556
O1 Sr1 Li1 N1 -179.6(2) . 8_556
O1 Sr1 Li1 N1 22.8(5) 5_565 8_556
F1 Sr1 Li1 N1 -67.4(3) . 8_556
O1 Sr1 Li1 N1 -94.0(3) 7_675 8_556
O1 Sr1 Li1 N1 162.3(4) 9_455 8_556
O1 Sr1 Li1 N1 10.0(3) 11_655 8_556
N1 Sr1 Li1 N1 -150.4(3) 5_565 8_556
N1 Sr1 Li1 N1 56.0(3) . 8_556
N1 Sr1 Li1 N1 -46.3(3) 3_665 8_556
C1 Sr1 Li1 N1 -174.0(4) . 8_556
C1 Sr1 Li1 N1 -71.6(3) 5_565 8_556
O1 Sr1 Li1 Sr1 168.28(15) 3_665 8_556
O1 Sr1 Li1 Sr1 -112.20(17) . 8_556
O1 Sr1 Li1 Sr1 90.2(3) 5_565 8_556
F1 Sr1 Li1 Sr1 0.0 . 8_556
O1 Sr1 Li1 Sr1 -26.58(19) 7_675 8_556
O1 Sr1 Li1 Sr1 -130.3(3) 9_455 8_556
O1 Sr1 Li1 Sr1 77.44(17) 11_655 8_556
N1 Sr1 Li1 Sr1 -82.94(17) 5_565 8_556
N1 Sr1 Li1 Sr1 123.4(3) . 8_556
N1 Sr1 Li1 Sr1 21.1(2) 3_665 8_556
C1 Sr1 Li1 Sr1 -106.6(2) . 8_556
C1 Sr1 Li1 Sr1 -4.2(2) 5_565 8_556
O1 Sr1 Li1 Li1 -156.11(16) 3_665 5_565
O1 Sr1 Li1 Li1 -76.60(15) . 5_565
O1 Sr1 Li1 Li1 125.8(3) 5_565 5_565
F1 Sr1 Li1 Li1 35.61(4) . 5_565
O1 Sr1 Li1 Li1 9.02(19) 7_675 5_565
O1 Sr1 Li1 Li1 -94.7(3) 9_455 5_565
O1 Sr1 Li1 Li1 113.04(17) 11_655 5_565
N1 Sr1 Li1 Li1 -47.34(19) 5_565 5_565
N1 Sr1 Li1 Li1 159.0(3) . 5_565
N1 Sr1 Li1 Li1 56.7(2) 3_665 5_565
C1 Sr1 Li1 Li1 -71.0(2) . 5_565
C1 Sr1 Li1 Li1 31.4(2) 5_565 5_565
O1 Sr1 Li1 Li1 132.68(16) 3_665 3_665
O1 Sr1 Li1 Li1 -147.81(19) . 3_665
O1 Sr1 Li1 Li1 54.6(2) 5_565 3_665
F1 Sr1 Li1 Li1 -35.61(4) . 3_665
O1 Sr1 Li1 Li1 -62.2(2) 7_675 3_665
O1 Sr1 Li1 Li1 -165.9(3) 9_455 3_665
O1 Sr1 Li1 Li1 41.83(18) 11_655 3_665
N1 Sr1 Li1 Li1 -118.55(17) 5_565 3_665
N1 Sr1 Li1 Li1 87.8(3) . 3_665
N1 Sr1 Li1 Li1 -14.5(2) 3_665 3_665
C1 Sr1 Li1 Li1 -142.2(2) . 3_665
C1 Sr1 Li1 Li1 -39.8(2) 5_565 3_665
O1 Sr1 Li1 Sr1 -23.87(9) 3_665 7_565
O1 Sr1 Li1 Sr1 55.64(15) . 7_565
O1 Sr1 Li1 Sr1 -101.9(2) 5_565 7_565
F1 Sr1 Li1 Sr1 167.8(2) . 7_565
O1 Sr1 Li1 Sr1 141.26(6) 7_675 7_565
O1 Sr1 Li1 Sr1 37.56(13) 9_455 7_565
O1 Sr1 Li1 Sr1 -114.72(9) 11_655 7_565
N1 Sr1 Li1 Sr1 84.90(9) 5_565 7_565
N1 Sr1 Li1 Sr1 -68.77(13) . 7_565
N1 Sr1 Li1 Sr1 -171.09(6) 3_665 7_565
C1 Sr1 Li1 Sr1 61.22(10) . 7_565
C1 Sr1 Li1 Sr1 163.63(6) 5_565 7_565
O1 Sr1 Li1 Sr1 -130.4(9) 3_665 2_565
O1 Sr1 Li1 Sr1 -50.9(10) . 2_565
O1 Sr1 Li1 Sr1 151.5(8) 5_565 2_565
F1 Sr1 Li1 Sr1 61.3(8) . 2_565
O1 Sr1 Li1 Sr1 34.7(9) 7_675 2_565
O1 Sr1 Li1 Sr1 -69.0(9) 9_455 2_565
O1 Sr1 Li1 Sr1 138.8(10) 11_655 2_565
N1 Sr1 Li1 Sr1 -21.6(9) 5_565 2_565
N1 Sr1 Li1 Sr1 -175.3(11) . 2_565
N1 Sr1 Li1 Sr1 82.4(9) 3_665 2_565
C1 Sr1 Li1 Sr1 -45.3(9) . 2_565
C1 Sr1 Li1 Sr1 57.1(10) 5_565 2_565
